data_7246319
loop_
_publ_author_name
'Liao, Tsung-Te'
'Lin, Shu-Yu'
'Chen, Jhy-Der'

_publ_section_title
;
 Co(ii) coordination polymers supported by a benzenetetracarboxylate and
 bis-pyridyl-bis-amides with different flexibilities
;
_journal_name_full CrystEngComm
_journal_paper_doi 10.1039/D2CE01648F
_journal_year 2023
_chemical_formula_sum 'C26 H30 Co N6 O11'
_chemical_formula_weight 661.49
_space_group_crystal_system monoclinic
_space_group_IT_number 14
_space_group_name_Hall '-P 2ybc'
_space_group_name_H-M_alt 'P 1 21/c 1'
_atom_sites_solution_hydrogens mixed
_audit_creation_method SHELXL-2017/1
_audit_update_record
;
2022-12-02 deposited with the CCDC.	2023-02-08 downloaded from the CCDC.
;
_cell_angle_alpha 90
_cell_angle_beta 105.4994(17)
_cell_angle_gamma 90
_cell_formula_units_Z 4
_cell_length_a 18.0308(12)
_cell_length_b 8.2801(6)
_cell_length_c 19.3320(13)
_cell_measurement_reflns_used 9956
_cell_measurement_temperature 296(2)
_cell_measurement_theta_max 28.28
_cell_measurement_theta_min 2.19
_cell_volume 2781.2(3)
_computing_cell_refinement 'Bruker SAINT'
_computing_data_collection 'Bruker APEX2'
_computing_data_reduction 'Bruker SAINT'
_computing_molecular_graphics 'Bruker SHELXTL'
_computing_publication_material 'Bruker SHELXTL'
_computing_structure_refinement 'SHELXL-2017/1 (Sheldrick, 2017)'
_computing_structure_solution 'SHELXS-97 (Sheldrick 2008)'
_diffrn_ambient_temperature 296(2)
_diffrn_measured_fraction_theta_full 0.999
_diffrn_measured_fraction_theta_max 0.996
_diffrn_measurement_device_type 'Bruker APEX-II CCD'
_diffrn_measurement_method '\f and \w scans'
_diffrn_radiation_type MoK\a
_diffrn_radiation_wavelength 0.71073
_diffrn_reflns_av_R_equivalents 0.0625
_diffrn_reflns_av_unetI/netI 0.0524
_diffrn_reflns_Laue_measured_fraction_full 0.999
_diffrn_reflns_Laue_measured_fraction_max 0.996
_diffrn_reflns_limit_h_max 18
_diffrn_reflns_limit_h_min -24
_diffrn_reflns_limit_k_max 11
_diffrn_reflns_limit_k_min -10
_diffrn_reflns_limit_l_max 25
_diffrn_reflns_limit_l_min -24
_diffrn_reflns_number 33470
_diffrn_reflns_point_group_measured_fraction_full 0.999
_diffrn_reflns_point_group_measured_fraction_max 0.996
_diffrn_reflns_theta_full 25.242
_diffrn_reflns_theta_max 28.370
_diffrn_reflns_theta_min 2.186
_exptl_absorpt_coefficient_mu 0.691
_exptl_absorpt_correction_T_max 0.7457
_exptl_absorpt_correction_T_min 0.6532
_exptl_absorpt_correction_type multi-scan
_exptl_absorpt_process_details 'sadabs v2008/1(bruker axs, 2008)'
_exptl_crystal_colour pink
_exptl_crystal_density_diffrn 1.580
_exptl_crystal_description plate
_exptl_crystal_F_000 1372
_exptl_crystal_size_max 0.300
_exptl_crystal_size_mid 0.100
_exptl_crystal_size_min 0.100
_refine_diff_density_max 0.614
_refine_diff_density_min -0.660
_refine_diff_density_rms 0.078
_refine_ls_extinction_method none
_refine_ls_goodness_of_fit_ref 1.020
_refine_ls_hydrogen_treatment constr
_refine_ls_matrix_type full
_refine_ls_number_parameters 397
_refine_ls_number_reflns 6920
_refine_ls_number_restraints 0
_refine_ls_restrained_S_all 1.020
_refine_ls_R_factor_all 0.0590
_refine_ls_R_factor_gt 0.0388
_refine_ls_shift/su_max 0.001
_refine_ls_shift/su_mean 0.000
_refine_ls_structure_factor_coef Fsqd
_refine_ls_weighting_details 'w=1/[\s^2^(Fo^2^)+(0.0488P)^2^+1.3098P] where P=(Fo^2^+2Fc^2^)/3'
_refine_ls_weighting_scheme calc
_refine_ls_wR_factor_gt 0.0932
_refine_ls_wR_factor_ref 0.1024
_reflns_Friedel_coverage 0.000
_reflns_number_gt 5322
_reflns_number_total 6920
_reflns_threshold_expression 'I > 2\s(I)'
_cod_data_source_file d2ce01648f2.cif
_cod_data_source_block 3
_cod_depositor_comments
;
The following automatic conversions were performed:

data item '_exptl_absorpt_correction_type' value 'multi_scan' was
changed to 'multi-scan' in accordance with the
/home/data/users/saulius/crontab/automatic-downloads/rss-feeds/RSC/lib/dictionaries/cif_core.dic
dictionary named 'cif_core.dic' version 2.4.2 last updated on
2011-04-26.

Automatic conversion script
Id: cif_fix_values 7556 2019-12-06 15:28:31Z antanas 
;
_cod_original_sg_symbol_H-M 'P 21/c'
_cod_database_code 7246319
_shelx_shelxl_version_number 2017/1
_shelx_space_group_comment
; 
The symmetry employed for this shelxl refinement is uniquely defined 
by the following loop, which should always be used as a source of 
symmetry information in preference to the above space-group names. 
They are only intended as comments. 
;
_shelx_estimated_absorpt_t_min 0.820
_shelx_estimated_absorpt_t_max 0.934

loop_
_space_group_symop_operation_xyz
'x, y, z'
'-x, y+1/2, -z+1/2'
'-x, -y, -z'
'x, -y-1/2, z-1/2'

loop_
_atom_site_label
_atom_site_type_symbol
_atom_site_fract_x
_atom_site_fract_y
_atom_site_fract_z
_atom_site_U_iso_or_equiv
_atom_site_adp_type
_atom_site_occupancy
_atom_site_site_symmetry_order
_atom_site_calc_flag
_atom_site_refinement_flags_posn
_atom_site_refinement_flags_adp
_atom_site_refinement_flags_occupancy
_atom_site_disorder_assembly
_atom_site_disorder_group
Co Co 0.80425(2) 0.42856(3) 0.30667(2) 0.00866(8) Uani 1 1 d . . . . .
O1 O 0.38031(8) 0.70167(17) 0.07518(8) 0.0159(3) Uani 1 1 d . . . . .
O2 O 0.34664(8) 0.29077(18) 0.03431(9) 0.0168(3) Uani 1 1 d . . . . .
O3 O 0.52614(8) 0.18010(18) 0.04941(8) 0.0145(3) Uani 1 1 d . . . . .
O4 O 0.80737(8) 0.32599(18) 0.40274(7) 0.0125(3) Uani 1 1 d . . . . .
O5 O 0.83164(8) 0.28033(18) 0.51881(8) 0.0138(3) Uani 1 1 d . . . . .
O6 O 0.98113(8) 0.80028(17) 0.63011(8) 0.0122(3) Uani 1 1 d . . . . .
O7 O 1.08634(8) 0.66324(18) 0.68334(7) 0.0133(3) Uani 1 1 d . . . . .
O8 O 0.81424(8) 0.51776(17) 0.20802(8) 0.0120(3) Uani 1 1 d . . . . .
H8B H 0.848553 0.464002 0.195302 0.014 Uiso 1 1 d R U . . .
H8A H 0.827352 0.616622 0.212583 0.014 Uiso 1 1 d R U . . .
N1 N 0.68365(10) 0.4956(2) 0.28348(9) 0.0119(4) Uani 1 1 d . . . . .
N2 N 0.46568(10) 0.4951(2) 0.08154(9) 0.0131(4) Uani 1 1 d . . . . .
H2A H 0.470750 0.394023 0.073636 0.016 Uiso 1 1 calc R U . . .
N3 N 0.26195(9) 0.4995(2) 0.01235(9) 0.0101(3) Uani 1 1 d . . . . .
H3A H 0.256194 0.602490 0.013611 0.012 Uiso 1 1 calc R U . . .
N4 N 0.15943(10) 0.1579(2) 0.13982(9) 0.0100(3) Uani 1 1 d . . . . .
N5 N 0.75566(10) 0.2024(2) 0.25128(9) 0.0119(4) Uani 1 1 d . . . . .
N6 N 0.60176(10) -0.0218(2) 0.02675(9) 0.0115(4) Uani 1 1 d . . . . .
H6A H 0.602114 -0.116577 0.008633 0.014 Uiso 1 1 calc R U . . .
C1 C 0.64129(12) 0.4939(3) 0.33080(12) 0.0151(4) Uani 1 1 d . . . . .
H1A H 0.665285 0.468572 0.378390 0.018 Uiso 1 1 calc R U . . .
C2 C 0.56315(13) 0.5284(3) 0.31187(13) 0.0217(5) Uani 1 1 d . . . . .
H2B H 0.535874 0.529346 0.346464 0.026 Uiso 1 1 calc R U . . .
C3 C 0.52618(13) 0.5614(3) 0.24043(12) 0.0195(5) Uani 1 1 d . . . . .
H3B H 0.473834 0.584739 0.226424 0.023 Uiso 1 1 calc R U . . .
C4 C 0.56927(12) 0.5590(2) 0.19003(12) 0.0125(4) Uani 1 1 d . . . . .
C5 C 0.64701(12) 0.5273(2) 0.21456(11) 0.0110(4) Uani 1 1 d . . . . .
H5A H 0.675954 0.527919 0.181312 0.013 Uiso 1 1 calc R U . . .
C6 C 0.53370(12) 0.5924(3) 0.11151(11) 0.0145(4) Uani 1 1 d . . . . .
H6B H 0.519897 0.705723 0.105418 0.017 Uiso 1 1 calc R U . . .
H6C H 0.571488 0.571046 0.085145 0.017 Uiso 1 1 calc R U . . .
C7 C 0.39520(11) 0.5603(2) 0.06601(11) 0.0099(4) Uani 1 1 d . . . . .
C8 C 0.33171(11) 0.4364(2) 0.03559(11) 0.0104(4) Uani 1 1 d . . . . .
C9 C 0.19458(11) 0.3968(2) -0.01544(11) 0.0111(4) Uani 1 1 d . . . . .
H9A H 0.209552 0.302405 -0.038180 0.013 Uiso 1 1 calc R U . . .
H9B H 0.156497 0.455752 -0.051558 0.013 Uiso 1 1 calc R U . . .
C10 C 0.15935(11) 0.3435(2) 0.04353(11) 0.0091(4) Uani 1 1 d . . . . .
C11 C 0.09517(12) 0.4207(2) 0.05439(11) 0.0117(4) Uani 1 1 d . . . . .
H11A H 0.073847 0.508856 0.026250 0.014 Uiso 1 1 calc R U . . .
C12 C 0.06312(12) 0.3653(3) 0.10750(11) 0.0126(4) Uani 1 1 d . . . . .
H12A H 0.019858 0.415008 0.115394 0.015 Uiso 1 1 calc R U . . .
C13 C 0.09675(12) 0.2342(2) 0.14869(11) 0.0115(4) Uani 1 1 d . . . . .
H13A H 0.074907 0.197231 0.184211 0.014 Uiso 1 1 calc R U . . .
C14 C 0.18943(11) 0.2142(2) 0.08770(11) 0.0104(4) Uani 1 1 d . . . . .
H14A H 0.232930 0.163200 0.080954 0.012 Uiso 1 1 calc R U . . .
C15 C 0.73384(12) 0.1895(2) 0.17937(11) 0.0116(4) Uani 1 1 d . . . . .
H15A H 0.746939 0.272839 0.152594 0.014 Uiso 1 1 calc R U . . .
C16 C 0.69296(11) 0.0596(2) 0.14261(11) 0.0115(4) Uani 1 1 d . . . . .
C17 C 0.67367(14) -0.0633(3) 0.18273(13) 0.0205(5) Uani 1 1 d . . . . .
H17A H 0.646368 -0.152519 0.160094 0.025 Uiso 1 1 calc R U . . .
C18 C 0.69529(15) -0.0529(3) 0.25724(13) 0.0252(6) Uani 1 1 d . . . . .
H18A H 0.682298 -0.134347 0.284988 0.030 Uiso 1 1 calc R U . . .
C19 C 0.73651(13) 0.0808(3) 0.28940(12) 0.0176(5) Uani 1 1 d . . . . .
H19A H 0.751531 0.086864 0.339245 0.021 Uiso 1 1 calc R U . . .
C20 C 0.67479(11) 0.0553(3) 0.06164(11) 0.0123(4) Uani 1 1 d . . . . .
H20A H 0.673977 0.165085 0.043976 0.015 Uiso 1 1 calc R U . . .
H20B H 0.715760 -0.001823 0.048099 0.015 Uiso 1 1 calc R U . . .
C21 C 0.53470(12) 0.0495(2) 0.02203(11) 0.0101(4) Uani 1 1 d . . . . .
C22 C 0.85081(11) 0.3351(2) 0.46589(11) 0.0083(4) Uani 1 1 d . . . . .
C23 C 0.92841(11) 0.4181(2) 0.48047(11) 0.0082(4) Uani 1 1 d . . . . .
C24 C 0.94948(11) 0.5159(2) 0.54116(11) 0.0087(4) Uani 1 1 d . . . . .
H24A H 0.915237 0.527359 0.569265 0.010 Uiso 1 1 calc R U . . .
C25 C 1.01933(11) 0.5970(2) 0.56160(10) 0.0083(4) Uani 1 1 d . . . . .
C26 C 1.03134(11) 0.6962(2) 0.62952(11) 0.0085(4) Uani 1 1 d . . . . .
O9 O 0.85291(9) 0.81379(18) 0.16903(8) 0.0169(3) Uani 1 1 d . . . . .
H9C H 0.863363 0.888224 0.200425 0.025 Uiso 1 1 d R U . . .
H9D H 0.891643 0.797294 0.152765 0.025 Uiso 1 1 d R U . . .
O10 O 0.90158(8) 0.31299(18) 0.15561(8) 0.0147(3) Uani 1 1 d . . . . .
H10A H 0.884348 0.315285 0.110169 0.018 Uiso 1 1 d R U . . .
H10B H 0.894758 0.219395 0.170889 0.022 Uiso 1 1 d R U . . .
O11 O 1.03044(9) 0.96174(18) 0.75996(8) 0.0160(3) Uani 1 1 d . . . . .
H11C H 1.016010 0.909593 0.720784 0.019 Uiso 1 1 d R U . . .
H11B H 0.995560 1.029661 0.761435 0.019 Uiso 1 1 d R U . . .

loop_
_atom_site_aniso_label
_atom_site_aniso_U_11
_atom_site_aniso_U_22
_atom_site_aniso_U_33
_atom_site_aniso_U_23
_atom_site_aniso_U_13
_atom_site_aniso_U_12
Co 0.00850(14) 0.00888(14) 0.00761(14) -0.00003(11) 0.00044(10) -0.00091(10)
O1 0.0132(8) 0.0115(7) 0.0225(9) -0.0024(6) 0.0038(7) 0.0008(6)
O2 0.0110(7) 0.0112(7) 0.0270(9) -0.0036(6) 0.0032(7) 0.0014(6)
O3 0.0130(7) 0.0129(7) 0.0165(8) -0.0058(6) 0.0019(6) -0.0003(6)
O4 0.0116(7) 0.0151(7) 0.0083(7) 0.0012(6) -0.0015(6) -0.0044(6)
O5 0.0130(7) 0.0190(8) 0.0094(7) 0.0014(6) 0.0028(6) -0.0067(6)
O6 0.0131(7) 0.0103(7) 0.0125(7) -0.0034(6) 0.0023(6) 0.0022(6)
O7 0.0129(7) 0.0172(8) 0.0077(7) -0.0028(6) -0.0008(6) 0.0032(6)
O8 0.0117(7) 0.0106(7) 0.0145(8) -0.0004(6) 0.0047(6) -0.0008(6)
N1 0.0121(9) 0.0091(8) 0.0134(9) 0.0000(7) 0.0015(7) -0.0016(7)
N2 0.0097(9) 0.0121(8) 0.0159(9) -0.0006(7) 0.0007(7) 0.0005(7)
N3 0.0091(8) 0.0076(8) 0.0137(9) 0.0004(7) 0.0034(7) -0.0006(7)
N4 0.0092(8) 0.0096(8) 0.0104(9) -0.0009(7) 0.0011(7) -0.0010(7)
N5 0.0113(9) 0.0108(8) 0.0119(9) -0.0011(7) 0.0002(7) -0.0013(7)
N6 0.0117(9) 0.0095(8) 0.0119(9) -0.0038(7) 0.0009(7) -0.0009(7)
C1 0.0152(11) 0.0174(11) 0.0118(10) -0.0012(9) 0.0018(9) -0.0045(9)
C2 0.0171(12) 0.0345(14) 0.0156(11) 0.0003(10) 0.0079(9) -0.0028(10)
C3 0.0104(10) 0.0273(12) 0.0205(12) -0.0006(10) 0.0033(9) 0.0006(9)
C4 0.0116(10) 0.0097(9) 0.0149(10) 0.0004(8) 0.0013(8) -0.0019(8)
C5 0.0116(10) 0.0108(9) 0.0105(10) 0.0012(8) 0.0027(8) -0.0010(8)
C6 0.0085(10) 0.0184(11) 0.0151(11) 0.0021(9) 0.0003(8) -0.0019(8)
C7 0.0095(9) 0.0113(9) 0.0084(9) -0.0005(8) 0.0014(8) -0.0011(8)
C8 0.0109(10) 0.0110(9) 0.0095(10) -0.0004(8) 0.0031(8) -0.0002(8)
C9 0.0080(10) 0.0141(10) 0.0103(10) 0.0012(8) 0.0008(8) -0.0012(8)
C10 0.0071(9) 0.0097(9) 0.0091(10) -0.0019(8) -0.0004(8) -0.0030(7)
C11 0.0101(10) 0.0090(9) 0.0143(10) 0.0020(8) 0.0005(8) 0.0002(8)
C12 0.0097(10) 0.0123(10) 0.0158(11) -0.0024(8) 0.0033(8) 0.0013(8)
C13 0.0124(10) 0.0121(10) 0.0104(10) -0.0011(8) 0.0035(8) -0.0025(8)
C14 0.0078(9) 0.0110(9) 0.0120(10) -0.0016(8) 0.0021(8) 0.0005(8)
C15 0.0107(10) 0.0098(9) 0.0141(10) 0.0006(8) 0.0028(8) -0.0007(8)
C16 0.0086(9) 0.0104(9) 0.0137(10) -0.0010(8) 0.0000(8) 0.0006(8)
C17 0.0269(12) 0.0115(10) 0.0186(12) -0.0014(9) -0.0018(10) -0.0060(9)
C18 0.0372(15) 0.0150(11) 0.0175(12) 0.0067(9) -0.0028(11) -0.0103(10)
C19 0.0238(12) 0.0143(10) 0.0111(10) 0.0030(9) -0.0013(9) -0.0039(9)
C20 0.0090(10) 0.0137(10) 0.0126(10) -0.0033(8) 0.0004(8) -0.0024(8)
C21 0.0115(10) 0.0101(9) 0.0082(9) -0.0001(8) 0.0019(8) -0.0008(8)
C22 0.0086(9) 0.0056(9) 0.0101(10) -0.0014(7) 0.0014(8) 0.0008(7)
C23 0.0085(9) 0.0059(9) 0.0090(9) 0.0012(7) 0.0004(7) 0.0008(7)
C24 0.0087(9) 0.0098(9) 0.0083(9) 0.0010(8) 0.0035(8) 0.0012(7)
C25 0.0095(9) 0.0072(9) 0.0074(9) 0.0007(7) 0.0010(7) 0.0016(7)
C26 0.0101(10) 0.0077(9) 0.0083(9) -0.0011(7) 0.0034(8) -0.0041(7)
O9 0.0184(8) 0.0156(8) 0.0189(8) -0.0029(6) 0.0089(7) -0.0023(6)
O10 0.0189(8) 0.0155(7) 0.0100(7) 0.0002(6) 0.0044(6) 0.0003(6)
O11 0.0195(8) 0.0153(8) 0.0126(8) -0.0041(6) 0.0029(6) 0.0017(6)

loop_
_atom_type_symbol
_atom_type_description
_atom_type_scat_dispersion_real
_atom_type_scat_dispersion_imag
_atom_type_scat_source
C C 0.0033 0.0016 'International Tables Vol C Tables 4.2.6.8 and 6.1.1.4'
H H 0.0000 0.0000 'International Tables Vol C Tables 4.2.6.8 and 6.1.1.4'
Co Co 0.3494 0.9721 'International Tables Vol C Tables 4.2.6.8 and 6.1.1.4'
N N 0.0061 0.0033 'International Tables Vol C Tables 4.2.6.8 and 6.1.1.4'
O O 0.0106 0.0060 'International Tables Vol C Tables 4.2.6.8 and 6.1.1.4'

loop_
_geom_angle_atom_site_label_1
_geom_angle_atom_site_label_2
_geom_angle_atom_site_label_3
_geom_angle
_geom_angle_site_symmetry_1
_geom_angle_site_symmetry_3
_geom_angle_publ_flag
O4 Co O7 88.18(6) . 3_766 ?
O4 Co O8 172.53(6) . . ?
O7 Co O8 84.44(6) 3_766 . ?
O4 Co N1 94.43(6) . . ?
O7 Co N1 171.00(6) 3_766 . ?
O8 Co N1 92.68(6) . . ?
O4 Co N4 89.94(6) . 2_655 ?
O7 Co N4 96.75(6) 3_766 2_655 ?
O8 Co N4 92.11(6) . 2_655 ?
N1 Co N4 91.87(6) . 2_655 ?
O4 Co N5 89.96(6) . . ?
O7 Co N5 88.78(6) 3_766 . ?
O8 Co N5 88.69(6) . . ?
N1 Co N5 82.62(6) . . ?
N4 Co N5 174.46(6) 2_655 . ?
C22 O4 Co 135.82(13) . . ?
C26 O7 Co 132.45(13) . 3_766 ?
Co O8 H8B 108.9 . . ?
Co O8 H8A 109.5 . . ?
H8B O8 H8A 109.3 . . ?
C1 N1 C5 117.36(18) . . ?
C1 N1 Co 125.35(14) . . ?
C5 N1 Co 117.00(14) . . ?
C7 N2 C6 121.05(18) . . ?
C7 N2 H2A 119.5 . . ?
C6 N2 H2A 119.5 . . ?
C8 N3 C9 121.03(17) . . ?
C8 N3 H3A 119.5 . . ?
C9 N3 H3A 119.5 . . ?
C13 N4 C14 116.85(17) . . ?
C13 N4 Co 120.35(14) . 2_645 ?
C14 N4 Co 121.78(13) . 2_645 ?
C15 N5 C19 117.38(18) . . ?
C15 N5 Co 122.35(14) . . ?
C19 N5 Co 119.54(14) . . ?
C21 N6 C20 122.09(17) . . ?
C21 N6 H6A 119.0 . . ?
C20 N6 H6A 119.0 . . ?
N1 C1 C2 122.8(2) . . ?
N1 C1 H1A 118.6 . . ?
C2 C1 H1A 118.6 . . ?
C1 C2 C3 119.1(2) . . ?
C1 C2 H2B 120.5 . . ?
C3 C2 H2B 120.5 . . ?
C2 C3 C4 118.7(2) . . ?
C2 C3 H3B 120.6 . . ?
C4 C3 H3B 120.6 . . ?
C5 C4 C3 117.7(2) . . ?
C5 C4 C6 120.06(19) . . ?
C3 C4 C6 122.18(19) . . ?
N1 C5 C4 124.23(19) . . ?
N1 C5 H5A 117.9 . . ?
C4 C5 H5A 117.9 . . ?
N2 C6 C4 112.76(17) . . ?
N2 C6 H6B 109.0 . . ?
C4 C6 H6B 109.0 . . ?
N2 C6 H6C 109.0 . . ?
C4 C6 H6C 109.0 . . ?
H6B C6 H6C 107.8 . . ?
O1 C7 N2 125.76(19) . . ?
O1 C7 C8 121.68(18) . . ?
N2 C7 C8 112.55(17) . . ?
O2 C8 N3 124.72(19) . . ?
O2 C8 C7 121.05(18) . . ?
N3 C8 C7 114.23(18) . . ?
N3 C9 C10 111.59(16) . . ?
N3 C9 H9A 109.3 . . ?
C10 C9 H9A 109.3 . . ?
N3 C9 H9B 109.3 . . ?
C10 C9 H9B 109.3 . . ?
H9A C9 H9B 108.0 . . ?
C11 C10 C14 117.89(19) . . ?
C11 C10 C9 121.05(18) . . ?
C14 C10 C9 121.06(18) . . ?
C12 C11 C10 119.38(19) . . ?
C12 C11 H11A 120.3 . . ?
C10 C11 H11A 120.3 . . ?
C11 C12 C13 118.71(19) . . ?
C11 C12 H12A 120.6 . . ?
C13 C12 H12A 120.6 . . ?
N4 C13 C12 123.23(19) . . ?
N4 C13 H13A 118.4 . . ?
C12 C13 H13A 118.4 . . ?
N4 C14 C10 123.94(18) . . ?
N4 C14 H14A 118.0 . . ?
C10 C14 H14A 118.0 . . ?
N5 C15 C16 124.05(19) . . ?
N5 C15 H15A 118.0 . . ?
C16 C15 H15A 118.0 . . ?
C17 C16 C15 117.6(2) . . ?
C17 C16 C20 123.20(19) . . ?
C15 C16 C20 119.15(19) . . ?
C16 C17 C18 119.6(2) . . ?
C16 C17 H17A 120.2 . . ?
C18 C17 H17A 120.2 . . ?
C19 C18 C17 118.9(2) . . ?
C19 C18 H18A 120.6 . . ?
C17 C18 H18A 120.6 . . ?
N5 C19 C18 122.5(2) . . ?
N5 C19 H19A 118.7 . . ?
C18 C19 H19A 118.7 . . ?
N6 C20 C16 114.13(17) . . ?
N6 C20 H20A 108.7 . . ?
C16 C20 H20A 108.7 . . ?
N6 C20 H20B 108.7 . . ?
C16 C20 H20B 108.7 . . ?
H20A C20 H20B 107.6 . . ?
O3 C21 N6 125.31(19) . . ?
O3 C21 C21 121.7(2) . 3_655 ?
N6 C21 C21 113.0(2) . 3_655 ?
O5 C22 O4 122.22(18) . . ?
O5 C22 C23 117.12(17) . . ?
O4 C22 C23 120.63(17) . . ?
C24 C23 C25 117.74(18) . 3_766 ?
C24 C23 C22 116.79(17) . . ?
C25 C23 C22 125.47(18) 3_766 . ?
C25 C24 C23 122.94(18) . . ?
C25 C24 H24A 118.5 . . ?
C23 C24 H24A 118.5 . . ?
C24 C25 C23 119.33(18) . 3_766 ?
C24 C25 C26 114.70(17) . . ?
C23 C25 C26 125.97(18) 3_766 . ?
O6 C26 O7 123.55(18) . . ?
O6 C26 C25 116.42(17) . . ?
O7 C26 C25 119.79(17) . . ?
H9C O9 H9D 109.5 . . ?
H10A O10 H10B 109.4 . . ?
H11C O11 H11B 108.2 . . ?

loop_
_geom_bond_atom_site_label_1
_geom_bond_atom_site_label_2
_geom_bond_distance
_geom_bond_site_symmetry_2
_geom_bond_publ_flag
Co O4 2.0293(14) . ?
Co O7 2.0744(15) 3_766 ?
Co O8 2.0972(15) . ?
Co N1 2.1718(17) . ?
Co N4 2.1778(17) 2_655 ?
Co N5 2.2179(17) . ?
O1 C7 1.225(2) . ?
O2 C8 1.237(2) . ?
O3 C21 1.232(2) . ?
O4 C22 1.264(2) . ?
O5 C22 1.250(2) . ?
O6 C26 1.252(2) . ?
O7 C26 1.261(2) . ?
O8 H8B 0.8501 . ?
O8 H8A 0.8500 . ?
N1 C1 1.339(3) . ?
N1 C5 1.345(3) . ?
N2 C7 1.339(3) . ?
N2 C6 1.452(3) . ?
N2 H2A 0.8600 . ?
N3 C8 1.325(3) . ?
N3 C9 1.462(2) . ?
N3 H3A 0.8600 . ?
N4 C13 1.345(3) . ?
N4 C14 1.348(3) . ?
N5 C15 1.344(3) . ?
N5 C19 1.346(3) . ?
N6 C21 1.327(3) . ?
N6 C20 1.457(3) . ?
N6 H6A 0.8600 . ?
C1 C2 1.387(3) . ?
C1 H1A 0.9300 . ?
C2 C3 1.391(3) . ?
C2 H2B 0.9300 . ?
C3 C4 1.399(3) . ?
C3 H3B 0.9300 . ?
C4 C5 1.380(3) . ?
C4 C6 1.507(3) . ?
C5 H5A 0.9300 . ?
C6 H6B 0.9700 . ?
C6 H6C 0.9700 . ?
C7 C8 1.532(3) . ?
C9 C10 1.511(3) . ?
C9 H9A 0.9700 . ?
C9 H9B 0.9700 . ?
C10 C11 1.386(3) . ?
C10 C14 1.387(3) . ?
C11 C12 1.384(3) . ?
C11 H11A 0.9300 . ?
C12 C13 1.386(3) . ?
C12 H12A 0.9300 . ?
C13 H13A 0.9300 . ?
C14 H14A 0.9300 . ?
C15 C16 1.388(3) . ?
C15 H15A 0.9300 . ?
C16 C17 1.379(3) . ?
C16 C20 1.512(3) . ?
C17 C18 1.391(3) . ?
C17 H17A 0.9300 . ?
C18 C19 1.385(3) . ?
C18 H18A 0.9300 . ?
C19 H19A 0.9300 . ?
C20 H20A 0.9700 . ?
C20 H20B 0.9700 . ?
C21 C21 1.547(4) 3_655 ?
C22 C23 1.516(3) . ?
C23 C24 1.392(3) . ?
C23 C25 1.405(3) 3_766 ?
C24 C25 1.388(3) . ?
C24 H24A 0.9300 . ?
C25 C26 1.515(3) . ?
O9 H9C 0.8501 . ?
O9 H9D 0.8500 . ?
O10 H10A 0.8501 . ?
O10 H10B 0.8500 . ?
O11 H11C 0.8500 . ?
O11 H11B 0.8498 . ?
